data_7063664
loop_
_publ_author_name
'Santhosh, Chikkappaiahnayaka'
'Singh, Krishna Ravi'
'Mane, Manoj V.'
'Sheela, Kalleshappa'
'Sharath, Kalleshappa'
'Sadashiva, Maralinganadoddi P.'

_publ_section_title
;
 Base-promoted regioselective synthesis of alkyl (2-tosyl/4-ethylcarbonyl)
 thiazole-5-carboxylates employing dithioates and active methylene
 isocyanides
;
_journal_issue 11
_journal_name_full 'New Journal of Chemistry'
_journal_page_first 4604
_journal_page_last 4614
_journal_paper_doi 10.1039/D4NJ04515G
_journal_volume 49
_journal_year 2025
_chemical_formula_moiety 'C18 H14 F N O4 S2'
_chemical_formula_sum 'C18 H14 F N O4 S2'
_chemical_formula_weight 391.42
_space_group_IT_number 14
_space_group_name_Hall '-P 2ybc'
_space_group_name_H-M_alt 'P 1 21/c 1'
_symmetry_cell_setting monoclinic
_symmetry_space_group_name_Hall '-P 2ybc'
_symmetry_space_group_name_H-M 'P 1 21/c 1'
_atom_sites_solution_hydrogens geom
_atom_sites_solution_primary direct
_atom_sites_solution_secondary difmap
_audit_creation_method SHELXL-97
_audit_update_record
;
2024-05-02 deposited with the CCDC.	2025-02-13 downloaded from the CCDC.
;
_cell_angle_alpha 90.00
_cell_angle_beta 94.929(4)
_cell_angle_gamma 90.00
_cell_formula_units_Z 4
_cell_length_a 16.087(2)
_cell_length_b 11.8579(14)
_cell_length_c 9.1830(11)
_cell_measurement_reflns_used 6294
_cell_measurement_temperature 150(2)
_cell_measurement_theta_max 27.48
_cell_measurement_theta_min 2.81
_cell_volume 1745.3(4)
_computing_cell_refinement 'Bruker SAINT'
_computing_data_collection 'Bruker APEX2'
_computing_data_reduction 'Bruker SAINT'
_computing_molecular_graphics Mercury
_computing_publication_material PLATON
_computing_structure_refinement 'SHELXL-97 (Sheldrick, 1997)'
_computing_structure_solution 'SHELXS-97 (Sheldrick, 1990)'
_diffrn_ambient_temperature 150(2)
_diffrn_measured_fraction_theta_full 0.992
_diffrn_measured_fraction_theta_max 0.992
_diffrn_measurement_device_type 'Bruker APEX-II CCD'
_diffrn_measurement_method '\f and \w scans'
_diffrn_radiation_monochromator graphite
_diffrn_radiation_source 'fine-focus sealed tube'
_diffrn_radiation_type MoK\a
_diffrn_radiation_wavelength 0.71073
_diffrn_reflns_av_R_equivalents 0.0611
_diffrn_reflns_av_sigmaI/netI 0.0490
_diffrn_reflns_limit_h_max 20
_diffrn_reflns_limit_h_min -20
_diffrn_reflns_limit_k_max 15
_diffrn_reflns_limit_k_min -15
_diffrn_reflns_limit_l_max 11
_diffrn_reflns_limit_l_min -11
_diffrn_reflns_number 18748
_diffrn_reflns_theta_full 27.54
_diffrn_reflns_theta_max 27.54
_diffrn_reflns_theta_min 2.54
_exptl_absorpt_coefficient_mu 0.339
_exptl_absorpt_correction_T_max 0.925
_exptl_absorpt_correction_T_min 0.878
_exptl_absorpt_correction_type multi-scan
_exptl_crystal_colour colourless
_exptl_crystal_density_diffrn 1.490
_exptl_crystal_density_method 'not measured'
_exptl_crystal_description block
_exptl_crystal_F_000 808
_exptl_crystal_recrystallization_method 'Vapour deposition'
_exptl_crystal_size_max 0.38
_exptl_crystal_size_mid 0.30
_exptl_crystal_size_min 0.23
_refine_diff_density_max 1.233
_refine_diff_density_min -0.387
_refine_diff_density_rms 0.091
_refine_ls_extinction_method none
_refine_ls_goodness_of_fit_ref 1.233
_refine_ls_hydrogen_treatment mixed
_refine_ls_matrix_type full
_refine_ls_number_parameters 236
_refine_ls_number_reflns 3984
_refine_ls_number_restraints 0
_refine_ls_restrained_S_all 1.233
_refine_ls_R_factor_all 0.1060
_refine_ls_R_factor_gt 0.0899
_refine_ls_shift/su_max 0.007
_refine_ls_shift/su_mean 0.000
_refine_ls_structure_factor_coef Fsqd
_refine_ls_weighting_details 'calc w=1/[\s^2^(Fo^2^)+(0.0362P)^2^+6.6162P] where P=(Fo^2^+2Fc^2^)/3'
_refine_ls_weighting_scheme calc
_refine_ls_wR_factor_gt 0.1854
_refine_ls_wR_factor_ref 0.1921
_reflns_number_gt 3329
_reflns_number_total 3984
_reflns_threshold_expression >2sigma(I)
_cod_data_source_file d4nj04515g2.cif
_cod_data_source_block 2t4
_cod_depositor_comments
;
The following automatic conversions were performed:

data item '_exptl_absorpt_correction_type' value 'Multi-scan' was
changed to 'multi-scan' in accordance with the
/home/data/users/saulius/crontab/automatic-downloads/rss-feeds/RSC/lib/dictionaries/cif_core.dic
dictionary named 'cif_core.dic' version 2.4.2 last updated on
2011-04-26.

data item '_symmetry_cell_setting' value 'Monoclinic' was changed to
'monoclinic' in accordance with the
/home/data/users/saulius/crontab/automatic-downloads/rss-feeds/RSC/lib/dictionaries/cif_core.dic
dictionary named 'cif_core.dic' version 2.4.2 last updated on
2011-04-26.

Automatic conversion script
Id: cif_fix_values 8170 2020-07-09 18:12:32Z antanas 

 Adding full bibliography for 7063664--7063665.cif.
;
_cod_original_sg_symbol_H-M P2(1)/c
_cod_database_code 7063664

loop_
_symmetry_equiv_pos_as_xyz
'x, y, z'
'-x, y+1/2, -z+1/2'
'-x, -y, -z'
'x, -y-1/2, z-1/2'

loop_
_atom_site_label
_atom_site_type_symbol
_atom_site_fract_x
_atom_site_fract_y
_atom_site_fract_z
_atom_site_U_iso_or_equiv
_atom_site_adp_type
_atom_site_occupancy
_atom_site_symmetry_multiplicity
_atom_site_calc_flag
_atom_site_refinement_flags
_atom_site_disorder_assembly
_atom_site_disorder_group
S12 S -0.00134(7) 0.17664(9) 0.07499(11) 0.0266(3) Uani 1 1 d . . .
S8 S 0.15827(7) 0.12299(10) -0.06245(12) 0.0283(3) Uani 1 1 d . . .
O17 O -0.1108(2) 0.0782(3) 0.4196(3) 0.0362(8) Uani 1 1 d . . .
O18 O -0.1357(2) 0.2211(3) 0.2584(3) 0.0316(7) Uani 1 1 d . . .
O9 O 0.1126(2) 0.1882(3) -0.1733(3) 0.0356(8) Uani 1 1 d . . .
O10 O 0.1934(2) 0.0158(3) -0.0959(3) 0.0362(8) Uani 1 1 d . . .
N15 N 0.1044(2) 0.0290(3) 0.1810(4) 0.0307(8) Uani 1 1 d . . .
F26 F -0.4819(2) 0.3501(3) -0.0606(4) 0.0600(10) Uani 1 1 d . . .
C5 C 0.2368(3) 0.2062(4) 0.0276(5) 0.0274(9) Uani 1 1 d . . .
C4 C 0.2241(3) 0.3214(4) 0.0422(5) 0.0343(10) Uani 1 1 d . . .
H4 H 0.1755 0.3549 0.0003 0.041 Uiso 1 1 calc R . .
C14 C 0.0413(3) 0.0321(4) 0.2715(5) 0.0311(10) Uani 1 1 d . . .
H14 H 0.0409 -0.0134 0.3539 0.037 Uiso 1 1 calc R . .
C20 C -0.2779(3) 0.2848(4) 0.2261(5) 0.0311(10) Uani 1 1 d . . .
C16 C -0.0938(3) 0.1316(4) 0.3140(4) 0.0274(9) Uani 1 1 d . . .
C19 C -0.2057(3) 0.2600(5) 0.3355(5) 0.0365(11) Uani 1 1 d . . .
H19A H -0.1902 0.3275 0.3910 0.044 Uiso 1 1 calc R . .
H19B H -0.2213 0.2023 0.4031 0.044 Uiso 1 1 calc R . .
C13 C -0.0210(3) 0.1072(4) 0.2321(4) 0.0252(9) Uani 1 1 d . . .
C11 C 0.0889(3) 0.1004(4) 0.0736(4) 0.0256(9) Uani 1 1 d . . .
C3 C 0.2844(3) 0.3856(4) 0.1196(5) 0.0386(11) Uani 1 1 d . . .
H3 H 0.2761 0.4626 0.1307 0.046 Uiso 1 1 calc R . .
C2 C 0.3574(3) 0.3360(5) 0.1810(5) 0.0386(11) Uani 1 1 d . . .
C21 C -0.3011(3) 0.3938(4) 0.1917(6) 0.0363(11) Uani 1 1 d . . .
H21 H -0.2696 0.4530 0.2339 0.044 Uiso 1 1 calc R . .
C7 C 0.3692(3) 0.2208(5) 0.1642(6) 0.0401(12) Uani 1 1 d . . .
H7 H 0.4182 0.1873 0.2044 0.048 Uiso 1 1 calc R . .
C25 C -0.3228(3) 0.1971(4) 0.1584(6) 0.0406(12) Uani 1 1 d . . .
H25 H -0.3067 0.1230 0.1783 0.049 Uiso 1 1 calc R . .
C6 C 0.3088(3) 0.1554(4) 0.0883(5) 0.0348(11) Uani 1 1 d . . .
H6 H 0.3167 0.0781 0.0783 0.042 Uiso 1 1 calc R . .
C22 C -0.3700(3) 0.4177(5) 0.0961(6) 0.0426(12) Uani 1 1 d . . .
H22 H -0.3862 0.4917 0.0750 0.051 Uiso 1 1 calc R . .
C1 C 0.4229(4) 0.4062(5) 0.2665(6) 0.0502(14) Uani 1 1 d . . .
H1A H 0.4309 0.4753 0.2151 0.075 Uiso 1 1 calc R . .
H1B H 0.4744 0.3651 0.2775 0.075 Uiso 1 1 calc R . .
H1C H 0.4049 0.4228 0.3611 0.075 Uiso 1 1 calc R . .
C23 C -0.4133(3) 0.3285(5) 0.0339(6) 0.0415(12) Uani 1 1 d . . .
C24 C -0.3919(3) 0.2189(5) 0.0609(6) 0.0428(12) Uani 1 1 d . . .
H24 H -0.4225 0.1603 0.0154 0.051 Uiso 1 1 calc R . .

loop_
_atom_site_aniso_label
_atom_site_aniso_U_11
_atom_site_aniso_U_22
_atom_site_aniso_U_33
_atom_site_aniso_U_23
_atom_site_aniso_U_13
_atom_site_aniso_U_12
S12 0.0334(6) 0.0260(5) 0.0201(5) 0.0037(4) 0.0006(4) 0.0031(4)
S8 0.0354(6) 0.0282(6) 0.0217(5) 0.0015(4) 0.0038(4) 0.0008(5)
O17 0.045(2) 0.0385(19) 0.0259(16) 0.0068(14) 0.0057(14) 0.0036(15)
O18 0.0357(18) 0.0329(17) 0.0265(16) 0.0035(13) 0.0043(13) 0.0038(14)
O9 0.047(2) 0.0364(19) 0.0238(15) 0.0040(14) 0.0024(14) 0.0026(15)
O10 0.044(2) 0.0343(18) 0.0312(17) -0.0031(14) 0.0057(14) 0.0003(15)
N15 0.037(2) 0.027(2) 0.0276(19) 0.0039(15) 0.0037(16) 0.0038(16)
F26 0.049(2) 0.070(2) 0.058(2) 0.0071(18) -0.0142(16) 0.0073(17)
C5 0.031(2) 0.029(2) 0.022(2) 0.0021(17) 0.0061(17) -0.0033(18)
C4 0.036(3) 0.030(2) 0.038(3) 0.004(2) 0.008(2) 0.005(2)
C14 0.040(3) 0.029(2) 0.024(2) 0.0066(18) 0.0010(18) 0.002(2)
C20 0.032(2) 0.036(3) 0.026(2) -0.0027(19) 0.0078(18) 0.003(2)
C16 0.034(2) 0.026(2) 0.022(2) -0.0020(17) -0.0019(17) -0.0053(18)
C19 0.043(3) 0.042(3) 0.026(2) -0.002(2) 0.006(2) 0.006(2)
C13 0.034(2) 0.024(2) 0.0165(18) 0.0013(16) -0.0005(16) -0.0038(17)
C11 0.030(2) 0.024(2) 0.022(2) -0.0008(16) 0.0015(16) 0.0016(17)
C3 0.044(3) 0.033(3) 0.040(3) -0.003(2) 0.012(2) -0.004(2)
C2 0.038(3) 0.048(3) 0.031(2) -0.003(2) 0.010(2) -0.006(2)
C21 0.039(3) 0.029(2) 0.042(3) -0.004(2) 0.006(2) -0.000(2)
C7 0.034(3) 0.048(3) 0.039(3) 0.007(2) 0.002(2) 0.002(2)
C25 0.041(3) 0.033(3) 0.048(3) 0.004(2) 0.001(2) 0.004(2)
C6 0.040(3) 0.027(2) 0.038(3) 0.004(2) 0.005(2) 0.004(2)
C22 0.042(3) 0.036(3) 0.051(3) 0.004(2) 0.008(2) 0.008(2)
C1 0.051(3) 0.054(4) 0.046(3) -0.012(3) 0.006(3) -0.011(3)
C23 0.032(3) 0.054(3) 0.039(3) 0.006(2) 0.001(2) 0.003(2)
C24 0.042(3) 0.040(3) 0.046(3) -0.009(2) -0.003(2) -0.003(2)

loop_
_atom_type_symbol
_atom_type_description
_atom_type_scat_dispersion_real
_atom_type_scat_dispersion_imag
_atom_type_scat_source
C C 0.0033 0.0016 'International Tables Vol C Tables 4.2.6.8 and 6.1.1.4'
H H 0.0000 0.0000 'International Tables Vol C Tables 4.2.6.8 and 6.1.1.4'
F F 0.0171 0.0103 'International Tables Vol C Tables 4.2.6.8 and 6.1.1.4'
N N 0.0061 0.0033 'International Tables Vol C Tables 4.2.6.8 and 6.1.1.4'
O O 0.0106 0.0060 'International Tables Vol C Tables 4.2.6.8 and 6.1.1.4'
S S 0.1246 0.1234 'International Tables Vol C Tables 4.2.6.8 and 6.1.1.4'

loop_
_geom_angle_atom_site_label_1
_geom_angle_atom_site_label_2
_geom_angle_atom_site_label_3
_geom_angle
_geom_angle_site_symmetry_1
_geom_angle_site_symmetry_3
_geom_angle_publ_flag
C11 S12 C13 88.3(2) . . ?
O9 S8 O10 121.0(2) . . ?
O9 S8 C5 109.7(2) . . ?
O10 S8 C5 108.6(2) . . ?
O9 S8 C11 105.6(2) . . ?
O10 S8 C11 107.5(2) . . ?
C5 S8 C11 103.0(2) . . ?
C16 O18 C19 116.8(3) . . ?
C11 N15 C14 109.7(4) . . ?
C6 C5 C4 121.1(4) . . ?
C6 C5 S8 119.4(4) . . ?
C4 C5 S8 119.5(4) . . ?
C3 C4 C5 119.2(5) . . ?
N15 C14 C13 115.0(4) . . ?
C21 C20 C25 118.9(5) . . ?
C21 C20 C19 121.2(5) . . ?
C25 C20 C19 119.9(5) . . ?
O17 C16 O18 125.6(4) . . ?
O17 C16 C13 123.5(4) . . ?
O18 C16 C13 110.9(4) . . ?
O18 C19 C20 108.9(4) . . ?
C14 C13 C16 126.1(4) . . ?
C14 C13 S12 110.6(3) . . ?
C16 C13 S12 123.2(3) . . ?
N15 C11 S12 116.4(3) . . ?
N15 C11 S8 122.7(3) . . ?
S12 C11 S8 120.9(2) . . ?
C4 C3 C2 120.5(5) . . ?
C3 C2 C7 119.4(5) . . ?
C3 C2 C1 120.4(5) . . ?
C7 C2 C1 120.3(5) . . ?
C20 C21 C22 121.7(5) . . ?
C6 C7 C2 120.7(5) . . ?
C20 C25 C24 120.5(5) . . ?
C5 C6 C7 119.1(5) . . ?
C23 C22 C21 117.3(5) . . ?
C24 C23 C22 123.5(5) . . ?
C24 C23 F26 118.1(5) . . ?
C22 C23 F26 118.4(5) . . ?
C23 C24 C25 118.0(5) . . ?

loop_
_geom_bond_atom_site_label_1
_geom_bond_atom_site_label_2
_geom_bond_distance
_geom_bond_site_symmetry_2
_geom_bond_publ_flag
S12 C11 1.711(4) . ?
S12 C13 1.714(4) . ?
S8 O9 1.430(3) . ?
S8 O10 1.435(4) . ?
S8 C5 1.753(5) . ?
S8 C11 1.766(4) . ?
O17 C16 1.209(5) . ?
O18 C16 1.335(5) . ?
O18 C19 1.457(5) . ?
N15 C11 1.307(5) . ?
N15 C14 1.366(6) . ?
F26 C23 1.368(6) . ?
C5 C6 1.380(6) . ?
C5 C4 1.390(6) . ?
C4 C3 1.382(7) . ?
C14 C13 1.367(6) . ?
C20 C21 1.374(7) . ?
C20 C25 1.383(7) . ?
C20 C19 1.498(7) . ?
C16 C13 1.473(6) . ?
C3 C2 1.389(7) . ?
C2 C7 1.390(8) . ?
C2 C1 1.509(7) . ?
C21 C22 1.384(7) . ?
C7 C6 1.384(7) . ?
C25 C24 1.389(7) . ?
C22 C23 1.364(8) . ?
C23 C24 1.363(8) . ?
